data_7107268
loop_
_publ_author_name
'Sergio Sanz'
'Ruaraidh D. McIntosh'
'Christine M. Beavers'
'Simon J. Teat'
'Marco Evangelisti'
'Euan K. Brechin'
'Scott J. Dalgarno'

_publ_section_title
;
 Calix[4]arene-supported rare earth octahedra
;
_journal_name_full Chem.Commun.
_journal_page_first 1449
_journal_paper_doi 10.1039/c1cc14603c
_journal_volume 48
_journal_year 2012
_chemical_formula_sum 'C120 H177.82 Cl0.68 N10.5 O26.82 Tb6'
_chemical_formula_weight 3174.29
_chemical_name_systematic
;
?
;
_space_group_IT_number 12
_symmetry_cell_setting monoclinic
_symmetry_space_group_name_Hall '-C 2y'
_symmetry_space_group_name_H-M 'C 1 2/m 1'
_atom_sites_solution_hydrogens geom
_atom_sites_solution_primary direct
_atom_sites_solution_secondary difmap
_audit_creation_method SHELXL-97
_cell_angle_alpha 90.00
_cell_angle_beta 129.074(2)
_cell_angle_gamma 90.00
_cell_formula_units_Z 2
_cell_length_a 23.0676(7)
_cell_length_b 27.8648(8)
_cell_length_c 15.1771(5)
_cell_measurement_reflns_used 9992
_cell_measurement_temperature 100(2)
_cell_measurement_theta_max 35.89
_cell_measurement_theta_min 2.68
_cell_volume 7573.5(5)
_computing_cell_refinement 'Bruker SAINT v7.68a'
_computing_data_collection 'Bruker APEX 2'
_computing_data_reduction 'Bruker SAINT v7.68a'
_computing_molecular_graphics 'Bruker SHELXTL'
_computing_publication_material 'Bruker SHELXTL & local programs'
_computing_structure_refinement 'Bruker SHELXTL'
_computing_structure_solution 'Bruker SHELXTL'
_diffrn_ambient_temperature 100(2)
_diffrn_measured_fraction_theta_full 0.995
_diffrn_measured_fraction_theta_max 0.977
_diffrn_measurement_device_type 'Bruker APEX II CCD diffractometer'
_diffrn_measurement_method '\w rotation with narrow frames'
_diffrn_radiation_monochromator 'silicon 111'
_diffrn_radiation_source 'Advanced Light Source station 11.3.1'
_diffrn_radiation_type synchrotron
_diffrn_radiation_wavelength 0.77490
_diffrn_reflns_av_R_equivalents 0.0543
_diffrn_reflns_av_sigmaI/netI 0.0344
_diffrn_reflns_limit_h_max 27
_diffrn_reflns_limit_h_min -35
_diffrn_reflns_limit_k_max 42
_diffrn_reflns_limit_k_min 0
_diffrn_reflns_limit_l_max 23
_diffrn_reflns_limit_l_min 0
_diffrn_reflns_number 130205
_diffrn_reflns_theta_full 32.50
_diffrn_reflns_theta_max 36.74
_diffrn_reflns_theta_min 2.47
_diffrn_standards_number 0
_exptl_absorpt_coefficient_mu 3.534
_exptl_absorpt_correction_T_max 0.70
_exptl_absorpt_correction_T_min 0.18
_exptl_absorpt_correction_type multi-scan
_exptl_absorpt_process_details 'SADABS 2008/1 Bruker AXS Madison WI USA'
_exptl_crystal_colour colourless
_exptl_crystal_density_diffrn 1.392
_exptl_crystal_density_method 'not measured'
_exptl_crystal_description block
_exptl_crystal_F_000 3175
_exptl_crystal_size_max 0.60
_exptl_crystal_size_mid 0.14
_exptl_crystal_size_min 0.08
_refine_diff_density_max 1.399
_refine_diff_density_min -1.306
_refine_diff_density_rms 0.161
_refine_ls_extinction_coef ,
_refine_ls_extinction_method none
_refine_ls_goodness_of_fit_ref 1.070
_refine_ls_hydrogen_treatment constr
_refine_ls_matrix_type full
_refine_ls_number_parameters 435
_refine_ls_number_reflns 14527
_refine_ls_number_restraints 135
_refine_ls_restrained_S_all 1.096
_refine_ls_R_factor_all 0.0675
_refine_ls_R_factor_gt 0.0484
_refine_ls_shift/su_max 0.001
_refine_ls_shift/su_mean 0.000
_refine_ls_structure_factor_coef Fsqd
_refine_ls_weighting_details 'calc w=1/[\s^2^(Fo^2^)+(0.1070P)^2^+0.0000P] where P=(Fo^2^+2Fc^2^)/3'
_refine_ls_weighting_scheme calc
_refine_ls_wR_factor_gt 0.1516
_refine_ls_wR_factor_ref 0.1622
_reflns_number_gt 10969
_reflns_number_total 14527
_reflns_threshold_expression I>2\s(I)
_cod_data_source_file c1cc14603c.txt
_cod_data_source_block twin4
_cod_original_cell_volume 7573.5(4)
_cod_original_sg_symbol_H-M C2/m
_cod_original_formula_sum 'C120 H177.82 Cl0.68 N10.50 O26.82 Tb6'
_cod_database_code 7107268

loop_
_symmetry_equiv_pos_as_xyz
'x, y, z'
'-x, y, -z'
'x+1/2, y+1/2, z'
'-x+1/2, y+1/2, -z'
'-x, -y, -z'
'x, -y, z'
'-x+1/2, -y+1/2, -z'
'x+1/2, -y+1/2, z'

loop_
_atom_site_label
_atom_site_type_symbol
_atom_site_fract_x
_atom_site_fract_y
_atom_site_fract_z
_atom_site_U_iso_or_equiv
_atom_site_adp_type
_atom_site_occupancy
_atom_site_symmetry_multiplicity
_atom_site_calc_flag
_atom_site_refinement_flags
_atom_site_disorder_assembly
_atom_site_disorder_group
Tb1 Tb 0.5000 0.438387(8) 0.5000 0.02614(6) Uani 1 2 d S . .
Tb2 Tb 0.33607(3) 0.5000 0.41346(6) 0.03203(13) Uani 0.56 2 d SPU . 1
Tb3 Tb 0.46598(4) 0.5000 0.26454(5) 0.03151(13) Uani 0.56 2 d SPU . 1
O1 O 0.3912(4) 0.5000 0.3232(6) 0.0352(14) Uani 0.56 2 d SP . 1
O2 O 0.4602(4) 0.5000 0.5457(5) 0.0320(13) Uani 0.56 2 d SP . 1
O3 O 0.4007(8) 0.5000 0.6057(12) 0.034(3) Uani 0.30 2 d SP . 1
Cl1 Cl 0.3761(3) 0.5000 0.6403(4) 0.0315(9) Uani 0.14 2 d SP . 1
C11" C 0.2814(3) 0.5000 0.1483(5) 0.075(2) Uani 0.28 1 d P A 1
H11" H 0.2349 0.5000 0.0737 0.112 Uiso 0.28 1 calc PR A 1
O11 O 0.3292(4) 0.5000 0.1341(6) 0.0403(16) Uani 0.28 1 d P A 1
O12 O 0.2658(4) 0.5000 0.2072(6) 0.0331(13) Uani 0.28 1 d P A 1
Tb2' Tb 0.32826(4) 0.5000 0.37120(7) 0.03268(17) Uani 0.44 2 d SPU . 2
Tb3' Tb 0.43939(4) 0.5000 0.24815(7) 0.03519(19) Uani 0.44 2 d SPU . 2
O1' O 0.4298(4) 0.5000 0.3851(7) 0.0264(14) Uani 0.44 2 d SP . 2
O2' O 0.4373(4) 0.5000 0.5702(7) 0.0290(15) Uani 0.44 2 d SP . 2
O3' O 0.3274(5) 0.5000 0.2211(8) 0.035(2) Uani 0.18 1 d P B 2
Cl1' Cl 0.2814(3) 0.5000 0.1483(5) 0.075(2) Uani 0.10 1 d P C 2
C21' C 0.3761(3) 0.5000 0.6403(4) 0.0315(9) Uani 0.22 1 d P D 2
H21' H 0.3499 0.5000 0.6696 0.047 Uiso 0.22 1 calc PR D 2
O21' O 0.4398(5) 0.5000 0.7205(7) 0.0325(16) Uani 0.44 2 d SP . 2
O22' O 0.3292(4) 0.5000 0.5403(7) 0.0304(15) Uani 0.22 1 d P D 2
O5 O 0.37902(13) 0.41945(9) 0.4234(2) 0.0291(5) Uani 1 1 d . . .
C1 C 0.35421(18) 0.37480(13) 0.4070(3) 0.0302(6) Uani 1 1 d . . .
C2 C 0.36078(17) 0.34880(13) 0.4931(3) 0.0310(6) Uani 1 1 d . . .
C3 C 0.3336(2) 0.30205(15) 0.4724(3) 0.0364(7) Uani 1 1 d . . .
H3A H 0.3380 0.2854 0.5310 0.044 Uiso 1 1 calc R . .
C4 C 0.30010(19) 0.27859(14) 0.3694(3) 0.0362(7) Uani 1 1 d . . .
C5 C 0.29517(19) 0.30453(14) 0.2867(3) 0.0345(7) Uani 1 1 d . . .
H5A H 0.2718 0.2899 0.2149 0.041 Uiso 1 1 calc R . .
C6 C 0.32275(17) 0.35061(13) 0.3040(3) 0.0301(6) Uani 1 1 d . . .
C7 C 0.32421(17) 0.37373(13) 0.2136(3) 0.0298(6) Uani 1 1 d . . .
H7A H 0.2761 0.3679 0.1372 0.036 Uiso 1 1 calc R . .
H7B H 0.3312 0.4088 0.2260 0.036 Uiso 1 1 calc R . .
C8 C 0.38829(17) 0.35230(13) 0.2207(3) 0.0310(6) Uani 1 1 d . . .
C9 C 0.37932(19) 0.30764(14) 0.1712(3) 0.0346(7) Uani 1 1 d . . .
H9A H 0.3314 0.2930 0.1258 0.042 Uiso 1 1 calc R . .
C10 C 0.4379(2) 0.28389(15) 0.1861(3) 0.0388(8) Uani 1 1 d . . .
C11 C 0.5076(2) 0.30578(15) 0.2558(3) 0.0364(8) Uani 1 1 d . . .
H11A H 0.5491 0.2895 0.2702 0.044 Uiso 1 1 calc R . .
C12 C 0.51934(18) 0.35065(14) 0.3057(3) 0.0306(6) Uani 1 1 d . . .
C13 C 0.45817(18) 0.37553(14) 0.2837(3) 0.0320(7) Uani 1 1 d . . .
O6 O 0.46708(13) 0.41961(9) 0.3258(2) 0.0298(5) Uani 1 1 d . . .
C14 C 0.59825(18) 0.37005(14) 0.3883(3) 0.0324(7) Uani 1 1 d . . .
H14A H 0.5965 0.4054 0.3923 0.039 Uiso 1 1 calc R . .
H14B H 0.6261 0.3622 0.3604 0.039 Uiso 1 1 calc R . .
C15 C 0.2692(2) 0.22741(15) 0.3457(4) 0.0426(9) Uani 1 1 d . . .
C16 C 0.1833(2) 0.23032(19) 0.2739(4) 0.0510(11) Uani 1 1 d . . .
H16A H 0.1711 0.2487 0.3154 0.076 Uiso 1 1 calc R . .
H16B H 0.1627 0.1978 0.2592 0.076 Uiso 1 1 calc R . .
H16C H 0.1617 0.2463 0.2016 0.076 Uiso 1 1 calc R . .
C17 C 0.3000(3) 0.20003(18) 0.4557(5) 0.0560(13) Uani 1 1 d . . .
H17A H 0.3544 0.1975 0.5031 0.084 Uiso 1 1 calc R . .
H17B H 0.2781 0.1678 0.4366 0.084 Uiso 1 1 calc R . .
H17C H 0.2870 0.2174 0.4973 0.084 Uiso 1 1 calc R . .
C18 C 0.2880(3) 0.19824(19) 0.2810(6) 0.0596(13) Uani 1 1 d . . .
H18A H 0.3424 0.1960 0.3266 0.089 Uiso 1 1 calc R . .
H18B H 0.2668 0.2141 0.2088 0.089 Uiso 1 1 calc R . .
H18C H 0.2669 0.1659 0.2662 0.089 Uiso 1 1 calc R . .
C19 C 0.4285(2) 0.23443(18) 0.1352(4) 0.0495(12) Uani 1 1 d . . .
C20 C 0.4726(4) 0.1975(2) 0.2285(6) 0.078(2) Uani 1 1 d . . .
H20A H 0.4543 0.1963 0.2719 0.117 Uiso 1 1 calc R . .
H20B H 0.5255 0.2063 0.2791 0.117 Uiso 1 1 calc R . .
H20C H 0.4664 0.1659 0.1951 0.117 Uiso 1 1 calc R . .
C21 C 0.3476(3) 0.2181(2) 0.0538(5) 0.0666(18) Uani 1 1 d . . .
H21A H 0.3270 0.2168 0.0940 0.100 Uiso 1 1 calc R . .
H21B H 0.3450 0.1861 0.0246 0.100 Uiso 1 1 calc R . .
H21C H 0.3185 0.2407 -0.0095 0.100 Uiso 1 1 calc R . .
C22 C 0.4592(4) 0.2356(3) 0.0700(6) 0.0739(19) Uani 1 1 d . . .
H22A H 0.4317 0.2596 0.0092 0.111 Uiso 1 1 calc R . .
H22B H 0.4530 0.2039 0.0370 0.111 Uiso 1 1 calc R . .
H22C H 0.5123 0.2440 0.1221 0.111 Uiso 1 1 calc R . .
C2S C 0.5000 0.2778(3) 0.5000 0.0448(17) Uani 0.38 1 d P E 1
C1S C 0.5000 0.2267(5) 0.5000 0.060(3) Uani 0.38 1 d P E 1
N1S N 0.5000 0.1835(4) 0.5000 0.085(3) Uani 0.38 1 d P E 1
O1W O 0.5000 0.3432(8) 0.5000 0.049(4) Uiso 0.25 2 d SP . 2
O31 O 0.4413(5) 0.4489(3) 0.1189(7) 0.0539(17) Uiso 0.50 1 d PDU F 1
C31 C 0.4247(6) 0.4554(6) 0.0191(11) 0.098(4) Uiso 0.50 1 d PDU F 1
H31 H 0.4244 0.4868 -0.0055 0.117 Uiso 0.50 1 calc PR F 1
N31 N 0.4076(6) 0.4161(5) -0.0501(11) 0.107(4) Uiso 0.50 1 d PDU F 1
C32 C 0.3907(10) 0.4268(8) -0.1556(15) 0.122(7) Uiso 0.50 1 d PDU F 1
C33 C 0.4075(11) 0.3652(6) -0.0133(16) 0.092(5) Uiso 0.50 1 d PDU F 1
O31' O 0.4062(6) 0.4478(3) 0.0959(8) 0.069(2) Uiso 0.50 1 d PDU G 2
C31' C 0.4680(10) 0.4303(7) 0.1133(15) 0.126(5) Uiso 0.50 1 d PDU G 2
H31' H 0.5169 0.4427 0.1684 0.151 Uiso 0.50 1 calc PR G 2
N31' N 0.4503(13) 0.3904(7) 0.0374(17) 0.168(6) Uiso 0.50 1 d PDU G 2
C32' C 0.3720(14) 0.3787(10) -0.038(2) 0.148(8) Uiso 0.50 1 d PDU G 2
C33' C 0.5156(17) 0.3692(11) 0.052(2) 0.209(10) Uiso 0.50 1 d PDU . 2
O41 O 0.2356(4) 0.4485(3) 0.3544(6) 0.0479(14) Uiso 0.50 1 d PDU H 1
C41 C 0.1890(6) 0.4290(4) 0.2493(10) 0.066(3) Uiso 0.50 1 d PDU H 1
H41 H 0.1869 0.4406 0.1885 0.099 Uiso 0.50 1 calc PR H 1
N41 N 0.1457(4) 0.3923(3) 0.2351(7) 0.0517(18) Uiso 0.50 1 d PDU H 1
C42 C 0.0951(8) 0.3685(6) 0.1299(13) 0.096(5) Uiso 0.50 1 d PDU H 1
C43 C 0.1481(11) 0.3726(7) 0.3319(16) 0.106(5) Uiso 0.50 1 d PDU H 1
O41' O 0.2271(5) 0.4476(3) 0.3038(8) 0.0625(19) Uiso 0.50 1 d PDU I 2
C41' C 0.1809(8) 0.4415(7) 0.3237(13) 0.119(4) Uiso 0.50 1 d PDU I 2
H41' H 0.1756 0.4682 0.3572 0.179 Uiso 0.50 1 calc PR I 2
N41' N 0.1366(9) 0.4009(7) 0.3032(13) 0.150(5) Uiso 0.50 1 d PDU I 2
C42' C 0.1405(13) 0.3602(8) 0.2549(19) 0.119(6) Uiso 0.50 1 d PDU I 2
C43' C 0.0898(17) 0.4097(14) 0.341(3) 0.250(15) Uiso 0.50 1 d PDU I 2
O51 O 0.0818(18) 0.4292(12) -0.086(3) 0.153(13) Uiso 0.25 1 d PD . .
C51 C 0.1431(18) 0.4256(9) -0.070(3) 0.113(12) Uiso 0.25 1 d PD . .
H51 H 0.1851 0.4284 0.0078 0.169 Uiso 0.25 1 calc PR . .
N51 N 0.1646(13) 0.4188(7) -0.137(2) 0.105(9) Uiso 0.25 1 d PD . .
C52 C 0.2400(13) 0.4166(11) -0.086(2) 0.080(8) Uiso 0.25 1 d PD . .
C53 C 0.1023(19) 0.4136(19) -0.265(2) 0.131(16) Uiso 0.25 1 d PD . .

loop_
_atom_site_aniso_label
_atom_site_aniso_U_11
_atom_site_aniso_U_22
_atom_site_aniso_U_33
_atom_site_aniso_U_23
_atom_site_aniso_U_13
_atom_site_aniso_U_12
Tb1 0.01942(9) 0.02602(11) 0.02631(10) 0.000 0.01122(7) 0.000
Tb2 0.0218(2) 0.0289(2) 0.0412(3) 0.000 0.0178(3) 0.000
Tb3 0.0328(3) 0.0321(2) 0.0263(3) 0.000 0.0170(3) 0.000
O1 0.030(3) 0.032(3) 0.032(3) 0.000 0.014(3) 0.000
O2 0.029(3) 0.027(3) 0.028(3) 0.000 0.012(2) 0.000
O3 0.043(6) 0.022(5) 0.057(8) 0.000 0.041(6) 0.000
Cl1 0.030(2) 0.027(2) 0.0289(19) 0.000 0.0144(16) 0.000
C11" 0.046(3) 0.047(3) 0.055(3) 0.000 -0.005(2) 0.000
O11 0.029(3) 0.054(5) 0.033(3) 0.000 0.017(3) 0.000
O12 0.028(3) 0.032(3) 0.042(3) 0.000 0.023(3) 0.000
Tb2' 0.0188(2) 0.0310(3) 0.0355(4) 0.000 0.0110(3) 0.000
Tb3' 0.0282(4) 0.0334(3) 0.0278(3) 0.000 0.0100(3) 0.000
O1' 0.017(3) 0.025(4) 0.026(3) 0.000 0.008(3) 0.000
O2' 0.024(3) 0.033(4) 0.031(4) 0.000 0.018(3) 0.000
O3' 0.018(4) 0.043(6) 0.025(4) 0.000 0.004(3) 0.000
Cl1' 0.046(3) 0.047(3) 0.055(3) 0.000 -0.005(2) 0.000
C21' 0.030(2) 0.027(2) 0.0289(19) 0.000 0.0144(16) 0.000
O21' 0.041(4) 0.032(4) 0.024(3) 0.000 0.020(3) 0.000
O22' 0.021(3) 0.028(4) 0.038(4) 0.000 0.017(3) 0.000
O5 0.0223(10) 0.0279(12) 0.0296(11) 0.0004(9) 0.0128(8) -0.0015(8)
C1 0.0206(12) 0.0314(16) 0.0288(14) 0.0002(12) 0.0108(11) -0.0011(11)
C2 0.0199(12) 0.0318(16) 0.0341(15) 0.0000(12) 0.0136(11) -0.0022(11)
C3 0.0250(14) 0.0353(18) 0.0408(18) 0.0042(14) 0.0168(13) -0.0032(13)
C4 0.0241(14) 0.0306(17) 0.0415(18) -0.0011(14) 0.0147(13) -0.0035(12)
C5 0.0239(13) 0.0323(17) 0.0376(16) -0.0033(13) 0.0148(12) -0.0036(12)
C6 0.0204(12) 0.0280(15) 0.0327(14) 0.0002(12) 0.0123(11) -0.0011(11)
C7 0.0201(12) 0.0339(17) 0.0272(13) -0.0017(12) 0.0110(10) 0.0001(11)
C8 0.0203(12) 0.0334(17) 0.0281(13) -0.0031(12) 0.0098(10) 0.0027(11)
C9 0.0236(13) 0.0359(18) 0.0328(15) -0.0061(13) 0.0123(12) 0.0002(12)
C10 0.0275(15) 0.039(2) 0.0374(17) -0.0115(15) 0.0147(13) 0.0005(14)
C11 0.0265(14) 0.040(2) 0.0347(16) -0.0091(14) 0.0157(13) 0.0024(13)
C12 0.0227(13) 0.0367(18) 0.0264(13) -0.0033(12) 0.0126(11) 0.0020(12)
C13 0.0229(13) 0.0322(17) 0.0336(15) -0.0055(13) 0.0142(12) 0.0010(12)
O6 0.0243(10) 0.0281(12) 0.0308(11) -0.0029(9) 0.0145(9) 0.0000(9)
C14 0.0207(13) 0.0383(18) 0.0300(14) -0.0019(13) 0.0121(11) 0.0019(12)
C15 0.0358(18) 0.0309(18) 0.053(2) -0.0004(16) 0.0237(17) -0.0079(14)
C16 0.037(2) 0.045(2) 0.051(2) -0.0023(19) 0.0183(18) -0.0144(18)
C17 0.047(2) 0.036(2) 0.060(3) 0.005(2) 0.021(2) -0.0068(18)
C18 0.065(3) 0.033(2) 0.085(4) -0.009(2) 0.050(3) -0.008(2)
C19 0.0291(17) 0.049(2) 0.049(2) -0.0242(19) 0.0144(15) 0.0021(16)
C20 0.071(4) 0.047(3) 0.069(4) -0.019(3) 0.022(3) 0.008(3)
C21 0.034(2) 0.060(3) 0.075(3) -0.042(3) 0.019(2) -0.006(2)
C22 0.066(3) 0.087(5) 0.077(4) -0.047(4) 0.049(3) -0.016(3)
C2S 0.028(3) 0.049(5) 0.050(4) 0.000 0.021(3) 0.000
C1S 0.048(5) 0.078(8) 0.053(5) 0.000 0.031(4) 0.000
N1S 0.090(8) 0.055(6) 0.103(9) 0.000 0.057(7) 0.000

loop_
_atom_type_symbol
_atom_type_description
_atom_type_scat_dispersion_real
_atom_type_scat_dispersion_imag
_atom_type_scat_source
C C -0.0020 0.0020 'WCROMER Program in WinGX L.Kissel & R.H.Pratt Acta Cryst A46 170 1990'
H H 0.0000 0.0000 'WCROMER Program in WinGX L.Kissel & R.H.Pratt Acta Cryst A46 170 1990'
N N -0.0031 0.0040 'WCROMER Program in WinGX L.Kissel & R.H.Pratt Acta Cryst A46 170 1990'
O O -0.0041 0.0074 'WCROMER Program in WinGX L.Kissel & R.H.Pratt Acta Cryst A46 170 1990'
Cl Cl 0.1408 0.1896 'WCROMER Program in WinGX L.Kissel & R.H.Pratt Acta Cryst A46 170 1990'
Tb Tb -0.3012 4.8273 'WCROMER Program in WinGX L.Kissel & R.H.Pratt Acta Cryst A46 170 1990'

loop_
_geom_angle_atom_site_label_1
_geom_angle_atom_site_label_2
_geom_angle_atom_site_label_3
_geom_angle
_geom_angle_site_symmetry_1
_geom_angle_site_symmetry_3
O1 Tb1 O1 105.02(17) . 5_666
O1 Tb1 O2 62.5(2) . .
O1 Tb1 O2 62.2(2) . 5_666
O1 Tb1 O2 62.2(2) 5_666 .
O1 Tb1 O2 62.5(2) 5_666 5_666
O1 Tb1 O1' 12.33(15) . .
O1 Tb1 O1' 92.70(19) . 5_666
O1 Tb1 O1' 92.70(19) 5_666 .
O1 Tb1 O1' 12.33(15) 5_666 5_666
O1 Tb1 O2' 68.4(2) . .
O1 Tb1 O2' 68.6(2) 5_666 .
O1 Tb1 O5 65.90(14) . .
O1 Tb1 O5 133.35(16) . 2_656
O1 Tb1 O5 65.90(14) 5_666 2_656
O1 Tb1 O5 133.35(16) 5_666 .
O1 Tb1 O6 66.08(14) . .
O1 Tb1 O6 132.99(16) . 2_656
O1 Tb1 O6 66.09(14) 5_666 2_656
O1 Tb1 O6 132.99(16) 5_666 .
O1 Tb1 O1W 127.49(9) . .
O1 Tb1 O1W 127.49(9) 5_666 .
O2 Tb1 O2 80.7(3) . 5_666
O2 Tb1 O1' 54.7(2) . .
O2 Tb1 O1' 54.1(2) . 5_666
O2 Tb1 O1' 54.1(2) 5_666 .
O2 Tb1 O1' 54.7(2) 5_666 5_666
O2 Tb1 O2' 12.61(16) . .
O2 Tb1 O2' 93.3(2) 5_666 .
O2 Tb1 O5 74.41(17) . .
O2 Tb1 O5 128.10(17) . 2_656
O2 Tb1 O5 74.41(17) 5_666 2_656
O2 Tb1 O5 128.11(17) 5_666 .
O2 Tb1 O6 128.53(17) . .
O2 Tb1 O6 73.94(17) . 2_656
O2 Tb1 O6 128.53(17) 5_666 2_656
O2 Tb1 O6 73.94(17) 5_666 .
O2 Tb1 O1W 139.66(16) . .
O2 Tb1 O1W 139.66(16) 5_666 .
O1' Tb1 O1' 80.4(3) . 5_666
O1' Tb1 O2' 62.8(2) . .
O1' Tb1 O2' 62.4(2) 5_666 .
O1' Tb1 O5 74.50(18) . .
O1' Tb1 O5 128.1(2) . 2_656
O1' Tb1 O5 74.50(18) 5_666 2_656
O1' Tb1 O5 128.1(2) 5_666 .
O1' Tb1 O6 74.2(2) . .
O1' Tb1 O6 128.2(2) . 2_656
O1' Tb1 O6 74.2(2) 5_666 2_656
O1' Tb1 O6 128.2(2) 5_666 .
O1' Tb1 O1W 139.81(15) . .
O1' Tb1 O1W 139.81(15) 5_666 .
O2' Tb1 O5 65.69(15) . .
O2' Tb1 O5 133.40(16) . 2_656
O2' Tb1 O6 133.48(17) . .
O2' Tb1 O6 65.52(16) . 2_656
O2' Tb1 O1W 127.05(11) . .
O5 Tb1 O5 153.58(13) . 2_656
O5 Tb1 O6 87.18(9) . .
O5 Tb1 O6 87.19(9) 2_656 2_656
O5 Tb1 O6 86.86(9) 2_656 .
O5 Tb1 O6 86.86(9) . 2_656
O5 Tb1 O1W 76.79(6) . .
O5 Tb1 O1W 76.79(6) 2_656 .
O6 Tb1 O6 153.74(13) . 2_656
O6 Tb1 O1W 76.87(7) . .
O6 Tb1 O1W 76.87(7) 2_656 .
Tb1 Tb2 Tb1 57.573(12) . 5_666
Tb1 Tb2 O1 52.12(13) . .
Tb1 Tb2 O1 52.12(13) 5_666 .
Tb1 Tb2 O2 37.55(12) . .
Tb1 Tb2 O2 37.55(12) 5_666 .
Tb1 Tb2 O3 81.0(3) . .
Tb1 Tb2 O3 81.0(3) 5_666 .
Tb1 Tb2 Cl1 95.23(9) . .
Tb1 Tb2 Cl1 95.23(9) 5_666 .
Tb1 Tb2 O12 99.47(13) . .
Tb1 Tb2 O12 99.47(13) 5_666 .
Tb1 Tb2 O5 39.89(6) . .
Tb1 Tb2 O5 97.25(6) . 6_565
Tb1 Tb2 O5 39.89(6) 5_666 6_565
Tb1 Tb2 O5 97.25(6) 5_666 .
Tb1 Tb2 O41 113.93(17) . .
Tb1 Tb2 O41 171.27(17) 5_666 .
Tb1 Tb2 O41' 159.6(2) . 6_565
Tb1 Tb2 O41' 111.2(2) 5_666 6_565
O1 Tb2 O2 70.8(3) . .
O1 Tb2 O3 125.3(3) . .
O1 Tb2 Cl1 141.50(19) . .
O1 Tb2 O12 55.3(2) . .
O1 Tb2 O5 71.96(7) . .
O1 Tb2 O5 71.96(7) . 6_565
O1 Tb2 O41 122.1(2) . .
O1 Tb2 O41' 107.5(3) . 6_565
O2 Tb2 O3 54.5(4) . .
O2 Tb2 Cl1 70.7(2) . .
O2 Tb2 O12 126.0(3) . .
O2 Tb2 O5 72.61(7) . .
O2 Tb2 O5 72.60(7) . 6_565
O2 Tb2 O41 137.3(2) . .
O2 Tb2 O41' 143.1(2) . 6_565
O3 Tb2 Cl1 16.2(3) . .
O3 Tb2 O12 179.5(3) . .
O3 Tb2 O5 90.48(12) . .
O3 Tb2 O5 90.48(12) . 6_565
O3 Tb2 O41 100.2(3) . .
O3 Tb2 O41' 115.6(3) . 6_565
Cl1 Tb2 O12 163.21(18) . .
Cl1 Tb2 O5 96.46(7) . .
Cl1 Tb2 O5 96.46(7) . 6_565
Cl1 Tb2 O41 87.3(2) . .
Cl1 Tb2 O41' 103.1(2) . 6_565
O12 Tb2 O5 89.72(8) . .
O12 Tb2 O5 89.72(8) . 6_565
O12 Tb2 O41 79.4(2) . .
O12 Tb2 O41' 64.0(2) . 6_565
O5 Tb2 O5 136.16(12) . 6_565
O5 Tb2 O41 74.14(18) . .
O5 Tb2 O41 148.16(18) 6_565 .
O5 Tb2 O41' 72.1(2) 6_565 6_565
O5 Tb2 O41' 143.5(2) . 6_565
O41 Tb2 O41' 76.2(2) . 6_565
Tb1 Tb3 Tb1 57.359(12) . 5_666
Tb1 Tb3 O1 51.90(13) . .
Tb1 Tb3 O1 51.90(13) 5_666 .
Tb1 Tb3 O2 37.33(13) . 5_666
Tb1 Tb3 O2 37.33(12) 5_666 5_666
Tb1 Tb3 O3 79.6(3) . 5_666
Tb1 Tb3 O3 79.6(3) 5_666 5_666
Tb1 Tb3 Cl1 94.90(9) . 5_666
Tb1 Tb3 Cl1 94.89(9) 5_666 5_666
Tb1 Tb3 O11 99.62(15) . .
Tb1 Tb3 O11 99.62(15) 5_666 .
Tb1 Tb3 O6 39.56(6) . .
Tb1 Tb3 O6 96.76(6) . 6_565
Tb1 Tb3 O6 96.76(6) 5_666 .
Tb1 Tb3 O6 39.56(6) 5_666 6_565
Tb1 Tb3 O31 114.5(2) . .
Tb1 Tb3 O31 171.7(2) 5_666 .
Tb1 Tb3 O31' 160.8(3) . 6_565
Tb1 Tb3 O31' 112.3(2) 5_666 6_565
O1 Tb3 O2 70.3(3) . 5_666
O1 Tb3 O3 123.4(3) . 5_666
O1 Tb3 Cl1 140.88(19) . 5_666
O1 Tb3 O11 55.7(2) . .
O1 Tb3 O6 72.04(7) . .
O1 Tb3 O6 72.04(7) . 6_565
O1 Tb3 O31 122.7(2) . .
O1 Tb3 O31' 108.9(3) . 6_565
O2 Tb3 O3 53.1(4) 5_666 5_666
O2 Tb3 Cl1 70.6(2) 5_666 5_666
O2 Tb3 O11 126.0(3) 5_666 .
O2 Tb3 O6 71.95(8) 5_666 .
O2 Tb3 O6 71.95(8) 5_666 6_565
O2 Tb3 O31 137.6(2) 5_666 .
O2 Tb3 O31' 143.8(2) 5_666 6_565
O3 Tb3 Cl1 17.5(3) 5_666 5_666
O3 Tb3 O11 179.1(3) 5_666 .
O3 Tb3 O6 89.27(13) 5_666 .
O3 Tb3 O6 89.27(13) 5_666 6_565
O3 Tb3 O31 101.3(3) 5_666 .
O3 Tb3 O31' 116.2(3) 5_666 6_565
Cl1 Tb3 O11 163.4(2) 5_666 .
Cl1 Tb3 O6 95.82(7) 5_666 .
Cl1 Tb3 O6 95.81(7) 5_666 6_565
Cl1 Tb3 O31 87.3(2) 5_666 .
Cl1 Tb3 O31' 102.5(3) 5_666 6_565
O11 Tb3 O6 90.38(9) . .
O11 Tb3 O6 90.38(9) . 6_565
O11 Tb3 O31 79.5(3) . .
O11 Tb3 O31' 64.5(3) . 6_565
O6 Tb3 O6 135.58(12) . 6_565
O6 Tb3 O31 75.0(2) . .
O6 Tb3 O31 148.2(2) 6_565 .
O6 Tb3 O31' 143.7(2) . 6_565
O6 Tb3 O31' 73.6(2) 6_565 6_565
O31 Tb3 O31' 74.9(2) . 6_565
Tb1 O1 Tb1 74.98(17) . 5_666
Tb1 O1 Tb2 86.01(19) . .
Tb1 O1 Tb2 86.01(19) 5_666 .
Tb1 O1 Tb3 86.32(19) . .
Tb1 O1 Tb3 86.32(19) 5_666 .
Tb2 O1 Tb3 170.3(3) . .
Tb1 O2 Tb1 99.3(3) . 5_666
Tb1 O2 Tb2 105.3(2) . .
Tb1 O2 Tb2 105.3(2) 5_666 .
Tb1 O2 Tb3 105.6(2) . 5_666
Tb1 O2 Tb3 105.6(2) 5_666 5_666
Tb2 O2 Tb3 131.4(4) . 5_666
Tb2 O3 Tb3 121.0(5) . 5_666
Tb2 Cl1 Tb3 87.28(14) . 5_666
H11" C11" O11 104.6 . .
H11" C11" O12 104.6 . .
O11 C11" O12 150.8(7) . .
Tb3 O11 C11" 133.4(5) . .
Tb2 O12 C11" 135.1(5) . .
Tb1 Tb2' Tb1 57.600(14) . 5_666
Tb1 Tb2' Tb3' 55.929(16) . .
Tb1 Tb2' Tb3' 55.930(16) 5_666 .
Tb1 Tb2' O1' 37.32(13) . .
Tb1 Tb2' O1' 37.32(13) 5_666 .
Tb1 Tb2' O2' 52.76(16) . .
Tb1 Tb2' O2' 52.76(16) 5_666 .
Tb1 Tb2' O3' 81.6(2) . .
Tb1 Tb2' O3' 81.6(2) 5_666 .
Tb1 Tb2' O22' 98.42(15) . .
Tb1 Tb2' O22' 98.42(15) 5_666 .
Tb1 Tb2' O5 39.93(6) . .
Tb1 Tb2' O5 97.24(6) . 6_565
Tb1 Tb2' O5 39.93(6) 5_666 6_565
Tb1 Tb2' O5 97.24(6) 5_666 .
Tb1 Tb2' O41 159.11(18) . 6_565
Tb1 Tb2' O41 111.75(17) 5_666 6_565
Tb1 Tb2' O41' 113.1(2) . .
Tb1 Tb2' O41' 170.2(2) 5_666 .
Tb3' Tb2' O1' 25.4(2) . .
Tb3' Tb2' O2' 96.6(2) . .
Tb3' Tb2' O3' 30.1(2) . .
Tb3' Tb2' O22' 149.88(17) . .
Tb3' Tb2' O5 80.41(6) . .
Tb3' Tb2' O5 80.41(7) . 6_565
Tb3' Tb2' O41 136.32(17) . 6_565
Tb3' Tb2' O41' 122.9(2) . .
O1' Tb2' O2' 71.2(3) . .
O1' Tb2' O3' 55.5(3) . .
O1' Tb2' O22' 124.4(3) . .
O1' Tb2' O5 72.83(8) . .
O1' Tb2' O5 72.83(8) . 6_565
O1' Tb2' O41 144.16(17) . 6_565
O1' Tb2' O41' 137.4(2) . .
O2' Tb2' O3' 126.7(3) . .
O2' Tb2' O22' 53.3(3) . .
O2' Tb2' O5 71.59(7) . .
O2' Tb2' O5 71.59(7) . 6_565
O2' Tb2' O41 106.4(2) . 6_565
O2' Tb2' O41' 120.3(3) . .
O3' Tb2' O22' 180.0(3) . .
O3' Tb2' O5 91.44(11) . .
O3' Tb2' O5 91.44(11) . 6_565
O3' Tb2' O41 116.2(2) . 6_565
O3' Tb2' O41' 100.6(3) . .
O22' Tb2' O5 88.56(9) . .
O22' Tb2' O5 88.56(9) . 6_565
O22' Tb2' O41 63.8(2) . 6_565
O22' Tb2' O41' 79.4(3) . .
O5 Tb2' O5 135.83(12) . 6_565
O5 Tb2' O41 72.66(17) 6_565 6_565
O5 Tb2' O41 141.84(18) . 6_565
O5 Tb2' O41' 73.3(2) . .
O5 Tb2' O41' 148.6(2) 6_565 .
O41 Tb2' O41' 76.0(2) 6_565 .
Tb1 Tb3' Tb1 57.414(16) . 5_666
Tb1 Tb3' Tb2' 55.679(17) . .
Tb1 Tb3' Tb2' 55.679(17) 5_666 .
Tb1 Tb3' O1' 37.16(12) . .
Tb1 Tb3' O1' 37.16(12) 5_666 .
Tb1 Tb3' O2' 52.61(17) . 5_666
Tb1 Tb3' O2' 52.61(17) 5_666 5_666
Tb1 Tb3' O3' 80.3(2) . .
Tb1 Tb3' O3' 80.3(2) 5_666 .
Tb1 Tb3' O21' 99.08(15) . 5_666
Tb1 Tb3' O21' 99.08(15) 5_666 5_666
Tb1 Tb3' O6 39.63(6) . .
Tb1 Tb3' O6 96.79(7) . 6_565
Tb1 Tb3' O6 96.79(7) 5_666 .
Tb1 Tb3' O6 39.62(6) 5_666 6_565
Tb1 Tb3' O31 160.8(2) . 6_565
Tb1 Tb3' O31 112.7(2) 5_666 6_565
Tb1 Tb3' O31' 114.1(2) . .
Tb1 Tb3' O31' 171.4(2) 5_666 .
Tb2' Tb3' O1' 25.31(19) . .
Tb2' Tb3' O2' 96.2(2) . 5_666
Tb2' Tb3' O3' 29.0(2) . .
Tb2' Tb3' O21' 150.37(18) . 5_666
Tb2' Tb3' O6 79.81(7) . .
Tb2' Tb3' O6 79.81(7) . 6_565
Tb2' Tb3' O31 135.5(2) . 6_565
Tb2' Tb3' O31' 122.4(3) . .
O1' Tb3' O2' 70.9(3) . 5_666
O1' Tb3' O3' 54.3(3) . .
O1' Tb3' O21' 125.1(3) . 5_666
O1' Tb3' O6 72.31(8) . .
O1' Tb3' O6 72.31(8) . 6_565
O1' Tb3' O31 144.3(2) . 6_565
O1' Tb3' O31' 137.5(3) . .
O2' Tb3' O3' 125.2(3) 5_666 .
O2' Tb3' O21' 54.2(3) 5_666 5_666
O2' Tb3' O6 71.59(8) 5_666 .
O2' Tb3' O6 71.59(7) 5_666 6_565
O2' Tb3' O31 108.2(3) 5_666 6_565
O2' Tb3' O31' 121.9(3) 5_666 .
O3' Tb3' O21' 179.3(3) . 5_666
O3' Tb3' O6 90.48(11) . .
O3' Tb3' O6 90.49(11) . 6_565
O3' Tb3' O31 115.7(3) . 6_565
O3' Tb3' O31' 100.6(3) . .
O21' Tb3' O6 89.27(9) 5_666 .
O21' Tb3' O6 89.27(9) 5_666 6_565
O21' Tb3' O31 64.8(2) 5_666 6_565
O21' Tb3' O31' 79.9(3) 5_666 .
O6 Tb3' O6 135.28(12) . 6_565
O6 Tb3' O31 142.7(2) . 6_565
O6 Tb3' O31 73.7(2) 6_565 6_565
O6 Tb3' O31' 74.7(2) . .
O6 Tb3' O31' 148.4(2) 6_565 .
O31 Tb3' O31' 74.8(3) 6_565 .
Tb1 O1' Tb1 99.6(3) . 5_666
Tb1 O1' Tb2' 106.0(3) . .
Tb1 O1' Tb2' 106.0(3) 5_666 .
Tb1 O1' Tb3' 106.1(2) . .
Tb1 O1' Tb3' 106.1(2) 5_666 .
Tb2' O1' Tb3' 129.3(4) . .
Tb1 O2' Tb1 74.1(2) . 5_666
Tb1 O2' Tb2' 84.6(2) . .
Tb1 O2' Tb2' 84.6(2) 5_666 .
Tb1 O2' Tb3' 85.2(2) . 5_666
Tb1 O2' Tb3' 85.2(2) 5_666 5_666
Tb2' O2' Tb3' 167.2(4) . 5_666
Tb2' O3' Tb3' 120.9(4) . .
Tb1 O5 Tb2 97.87(9) . .
Tb1 O5 Tb2' 97.74(9) . .
Tb1 O5 C1 123.4(2) . .
Tb2 O5 Tb2' 12.95(2) . .
Tb2 O5 C1 138.4(2) . .
Tb2' O5 C1 138.2(2) . .
O5 C1 C2 121.6(3) . .
O5 C1 C6 121.1(3) . .
C2 C1 C6 117.3(3) . .
C1 C2 C3 120.0(3) . .
C1 C2 C14 121.0(3) . 2_656
C3 C2 C14 118.9(3) . 2_656
C2 C3 H3A 118.6 . .
C2 C3 C4 122.9(4) . .
H3A C3 C4 118.6 . .
C3 C4 C5 116.2(3) . .
C3 C4 C15 123.1(4) . .
C5 C4 C15 120.7(4) . .
C4 C5 H5A 118.5 . .
C4 C5 C6 123.0(4) . .
H5A C5 C6 118.5 . .
C1 C6 C5 120.5(3) . .
C1 C6 C7 120.2(3) . .
C5 C6 C7 119.1(3) . .
C6 C7 H7A 109.7 . .
C6 C7 H7B 109.7 . .
C6 C7 C8 109.7(3) . .
H7A C7 H7B 108.2 . .
H7A C7 C8 109.7 . .
H7B C7 C8 109.7 . .
C7 C8 C9 119.9(3) . .
C7 C8 C13 120.6(3) . .
C9 C8 C13 119.4(3) . .
C8 C9 H9A 118.8 . .
C8 C9 C10 122.4(3) . .
H9A C9 C10 118.8 . .
C9 C10 C11 117.0(3) . .
C9 C10 C19 122.2(3) . .
C11 C10 C19 120.6(3) . .
C10 C11 H11A 118.6 . .
C10 C11 C12 122.8(3) . .
H11A C11 C12 118.6 . .
C11 C12 C13 119.3(3) . .
C11 C12 C14 119.2(3) . .
C13 C12 C14 121.4(3) . .
C8 C13 C12 118.7(3) . .
C8 C13 O6 120.7(3) . .
C12 C13 O6 120.5(3) . .
Tb1 O6 Tb3 98.45(10) . .
Tb1 O6 Tb3' 98.26(10) . .
Tb1 O6 C13 126.6(2) . .
Tb3 O6 Tb3' 11.75(2) . .
Tb3 O6 C13 134.7(2) . .
Tb3' O6 C13 134.5(2) . .
C2 C14 C12 111.4(3) 2_656 .
C2 C14 H14A 109.4 2_656 .
C2 C14 H14B 109.4 2_656 .
C12 C14 H14A 109.4 . .
C12 C14 H14B 109.4 . .
H14A C14 H14B 108.0 . .
C4 C15 C16 108.4(4) . .
C4 C15 C17 112.2(4) . .
C4 C15 C18 111.5(4) . .
C16 C15 C17 107.4(4) . .
C16 C15 C18 109.3(4) . .
C17 C15 C18 107.9(4) . .
C15 C16 H16A 109.5 . .
C15 C16 H16B 109.5 . .
C15 C16 H16C 109.5 . .
H16A C16 H16B 109.5 . .
H16A C16 H16C 109.5 . .
H16B C16 H16C 109.5 . .
C15 C17 H17A 109.5 . .
C15 C17 H17B 109.5 . .
C15 C17 H17C 109.5 . .
H17A C17 H17B 109.5 . .
H17A C17 H17C 109.5 . .
H17B C17 H17C 109.5 . .
C15 C18 H18A 109.5 . .
C15 C18 H18B 109.5 . .
C15 C18 H18C 109.5 . .
H18A C18 H18B 109.5 . .
H18A C18 H18C 109.5 . .
H18B C18 H18C 109.5 . .
C10 C19 C20 110.1(4) . .
C10 C19 C21 113.1(3) . .
C10 C19 C22 109.2(5) . .
C20 C19 C21 108.2(5) . .
C20 C19 C22 107.9(5) . .
C21 C19 C22 108.1(4) . .
C19 C20 H20A 109.5 . .
C19 C20 H20B 109.5 . .
C19 C20 H20C 109.5 . .
H20A C20 H20B 109.5 . .
H20A C20 H20C 109.5 . .
H20B C20 H20C 109.5 . .
C19 C21 H21A 109.5 . .
C19 C21 H21B 109.5 . .
C19 C21 H21C 109.5 . .
H21A C21 H21B 109.5 . .
H21A C21 H21C 109.5 . .
H21B C21 H21C 109.5 . .
C19 C22 H22A 109.5 . .
C19 C22 H22B 109.5 . .
C19 C22 H22C 109.5 . .
H22A C22 H22B 109.5 . .
H22A C22 H22C 109.5 . .
H22B C22 H22C 109.5 . .
C2S C1S N1S 180.000(2) . .
Tb3 O31 C31 135.4(9) . .
O31 C31 H31 120.1 . .
O31 C31 N31 119.8(14) . .
H31 C31 N31 120.1 . .
C31 N31 C32 115.5(14) . .
C31 N31 C33 121.4(13) . .
C32 N31 C33 123.1(14) . .
Tb3' O31' C31' 111.6(11) . .
O31' C31' H31' 123.8 . .
O31' C31' N31' 112.3(15) . .
H31' C31' N31' 123.8 . .
C31' N31' C32' 112.6(16) . .
C31' N31' C33' 115.4(17) . .
C32' N31' C33' 132(2) . .
N31' C33' C33' 95(3) . 2_655
Tb2 O41 C41 123.4(7) . .
O41 C41 H41 121.6 . .
O41 C41 N41 116.9(10) . .
H41 C41 N41 121.6 . .
C41 N41 C42 122.4(11) . .
C41 N41 C43 122.7(11) . .
C42 N41 C43 114.8(12) . .
Tb2' O41' C41' 135.6(11) . .
O41' C41' H41' 115.1 . .
O41' C41' N41' 129.8(17) . .
H41' C41' N41' 115.1 . .
C41' N41' C42' 119.4(16) . .
C41' N41' C43' 111.8(18) . .
C42' N41' C43' 128.9(19) . .
O51 C51 H51 111.5 . .
O51 C51 N51 137(3) . .
H51 C51 N51 111.5 . .
C51 N51 C52 119.8(19) . .
C51 N51 C53 117.3(19) . .
C52 N51 C53 123(2) . .

loop_
_geom_bond_atom_site_label_1
_geom_bond_atom_site_label_2
_geom_bond_distance
_geom_bond_site_symmetry_2
Tb1 O1 2.821(5) .
Tb1 O1 2.821(6) 5_666
Tb1 O2 2.253(5) .
Tb1 O2 2.253(5) 5_666
Tb1 O1' 2.247(5) .
Tb1 O1' 2.247(5) 5_666
Tb1 O2' 2.850(7) .
Tb1 O5 2.308(2) .
Tb1 O5 2.308(2) 2_656
Tb1 O6 2.303(3) .
Tb1 O6 2.303(3) 2_656
Tb1 O1W 2.65(2) .
Tb2 Tb1 3.5653(6) 5_666
Tb2 O1 2.385(7) .
Tb2 O2 2.233(7) .
Tb2 O3 2.292(14) .
Tb2 Cl1 2.950(5) .
Tb2 O12 2.455(7) .
Tb2 O5 2.419(3) .
Tb2 O5 2.419(3) 6_565
Tb2 O41 2.370(7) .
Tb2 O41' 2.438(9) 6_565
Tb3 Tb1 3.5775(6) 5_666
Tb3 O1 2.389(7) .
Tb3 O2 2.238(6) 5_666
Tb3 O3 2.389(14) 5_666
Tb3 Cl1 2.954(5) 5_666
Tb3 O11 2.450(7) .
Tb3 O6 2.420(3) .
Tb3 O6 2.420(3) 6_565
Tb3 O31 2.376(8) .
Tb3 O31' 2.475(10) 6_565
O1 Tb1 2.821(5) 5_666
O2 Tb1 2.253(5) 5_666
O2 Tb3 2.238(6) 5_666
O3 Tb3 2.389(14) 5_666
Cl1 Tb3 2.954(5) 5_666
C11" H11" 0.9500 .
C11" O11 1.248(11) .
C11" O12 1.157(11) .
Tb2' Tb1 3.5638(7) 5_666
Tb2' Tb3' 4.0118(14) .
Tb2' O1' 2.215(8) .
Tb2' O2' 2.423(8) .
Tb2' O3' 2.265(11) .
Tb2' O22' 2.552(9) .
Tb2' O5 2.422(3) .
Tb2' O5 2.422(3) 6_565
Tb2' O41 2.451(7) 6_565
Tb2' O41' 2.370(9) .
Tb3' Tb1 3.5744(9) 5_666
Tb3' O1' 2.225(8) .
Tb3' O2' 2.410(8) 5_666
Tb3' O3' 2.346(11) .
Tb3' O21' 2.514(9) 5_666
Tb3' O6 2.422(3) .
Tb3' O6 2.422(3) 6_565
Tb3' O31 2.446(8) 6_565
Tb3' O31' 2.412(10) .
O1' Tb1 2.247(5) 5_666
O2' Tb1 2.850(7) 5_666
O2' Tb3' 2.410(8) 5_666
O21' Tb3' 2.514(9) 5_666
O5 C1 1.326(4) .
C1 C2 1.416(5) .
C1 C6 1.412(5) .
C2 C3 1.393(5) .
C2 C14 1.530(5) 2_656
C3 H3A 0.9500 .
C3 C4 1.395(6) .
C4 C5 1.390(6) .
C4 C15 1.533(6) .
C5 H5A 0.9500 .
C5 C6 1.383(5) .
C6 C7 1.535(5) .
C7 H7A 0.9900 .
C7 H7B 0.9900 .
C7 C8 1.534(5) .
C8 C9 1.400(5) .
C8 C13 1.410(5) .
C9 H9A 0.9500 .
C9 C10 1.391(5) .
C10 C11 1.390(5) .
C10 C19 1.527(6) .
C11 H11A 0.9500 .
C11 C12 1.397(5) .
C12 C13 1.410(5) .
C12 C14 1.517(5) .
C13 O6 1.340(4) .
C14 C2 1.530(5) 2_656
C14 H14A 0.9900 .
C14 H14B 0.9900 .
C15 C16 1.549(6) .
C15 C17 1.542(7) .
C15 C18 1.534(7) .
C16 H16A 0.9800 .
C16 H16B 0.9800 .
C16 H16C 0.9800 .
C17 H17A 0.9800 .
C17 H17B 0.9800 .
C17 H17C 0.9800 .
C18 H18A 0.9800 .
C18 H18B 0.9800 .
C18 H18C 0.9800 .
C19 C20 1.511(9) .
C19 C21 1.520(6) .
C19 C22 1.538(8) .
C20 H20A 0.9800 .
C20 H20B 0.9800 .
C20 H20C 0.9800 .
C21 H21A 0.9800 .
C21 H21B 0.9800 .
C21 H21C 0.9800 .
C22 H22A 0.9800 .
C22 H22B 0.9800 .
C22 H22C 0.9800 .
C2S C1S 1.424(16) .
C1S N1S 1.204(17) .
O31 C31 1.321(14) .
C31 H31 0.9500 .
C31 N31 1.391(16) .
N31 C32 1.422(17) .
N31 C33 1.524(19) .
O31' C31' 1.364(15) .
C31' H31' 0.9500 .
C31' N31' 1.463(17) .
N31' C32' 1.439(19) .
N31' C33' 1.50(2) .
C33' C33' 1.24(5) 2_655
O41 C41 1.354(12) .
C41 H41 0.9500 .
C41 N41 1.348(13) .
N41 C42 1.415(16) .
N41 C43 1.536(18) .
O41' C41' 1.290(15) .
C41' H41' 0.9500 .
C41' N41' 1.421(16) .
N41' C42' 1.385(18) .
N41' C43' 1.52(2) .
O51 C51 1.279(17) .
C51 H51 0.9500 .
C51 N51 1.393(18) .
N51 C52 1.388(19) .
N51 C53 1.54(2) .
